data_2235580
loop_
_publ_author_name
'Jagadeesan, G.'
'Sethusankar, K.'
'Bhaskar, G.'
'Perumal, P. T.'

_publ_section_title
;
 1'-Butyl-2-methyl-1',2,2',3,4,9-hexahydrospiro[benzo[<i>f</i>]isoindole-1,3'-indole]-2',4,9-trione
;
_journal_coeditor_code PV2556
_journal_issue 7
_journal_name_full 'Acta Crystallographica Section E'
_journal_page_first o2140
_journal_paper_doi 10.1107/S1600536812026748
_journal_volume 68
_journal_year 2012
_chemical_formula_iupac 'C24 H22 N2 O3'
_chemical_formula_moiety 'C24 H22 N2 O3'
_chemical_formula_sum 'C24 H22 N2 O3'
_chemical_formula_weight 386.44
_chemical_name_systematic
;
1'-Butyl-2-methyl-1',2,2',3,4,9-hexahydrospiro[benzo[<i>f</i>]isoindole-
1,3'-indole]-2',4,9-trione
;
_space_group_IT_number 15
_symmetry_cell_setting monoclinic
_symmetry_space_group_name_Hall '-C 2yc'
_symmetry_space_group_name_H-M 'C 1 2/c 1'
_atom_sites_solution_hydrogens geom
_atom_sites_solution_primary direct
_atom_sites_solution_secondary difmap
_audit_creation_method SHELXL-97
_cell_angle_alpha 90.00
_cell_angle_beta 127.207(3)
_cell_angle_gamma 90.00
_cell_formula_units_Z 8
_cell_length_a 21.5855(12)
_cell_length_b 15.7999(7)
_cell_length_c 14.7469(7)
_cell_measurement_reflns_used 3336
_cell_measurement_temperature 293(2)
_cell_measurement_theta_max 24.52
_cell_measurement_theta_min 2.58
_cell_volume 4005.7(4)
_computing_cell_refinement 'SAINT (Bruker, 2008)'
_computing_data_collection 'APEX2 (Bruker, 2008)'
_computing_data_reduction 'SAINT (Bruker, 2008)'
_computing_molecular_graphics 'ORTEP-3 (Farrugia, 1997)'
_computing_publication_material 'SHELXL97 (Sheldrick, 2008) and PLATON (Spek, 2009)'
_computing_structure_refinement 'SHELXL97 (Sheldrick, 2008)'
_computing_structure_solution 'SHELXS97 (Sheldrick, 2008)'
_diffrn_ambient_temperature 293(2)
_diffrn_measured_fraction_theta_full 0.995
_diffrn_measured_fraction_theta_max 0.995
_diffrn_measurement_device_type 'Bruker APEXII CCD area-detector'
_diffrn_measurement_method '\w scans'
_diffrn_radiation_monochromator graphite
_diffrn_radiation_source 'fine-focus sealed tube'
_diffrn_radiation_type MoK\a
_diffrn_radiation_wavelength 0.71073
_diffrn_reflns_av_R_equivalents 0.0311
_diffrn_reflns_av_sigmaI/netI 0.0166
_diffrn_reflns_limit_h_max 25
_diffrn_reflns_limit_h_min -24
_diffrn_reflns_limit_k_max 18
_diffrn_reflns_limit_k_min -18
_diffrn_reflns_limit_l_max 17
_diffrn_reflns_limit_l_min -17
_diffrn_reflns_number 32353
_diffrn_reflns_theta_full 24.52
_diffrn_reflns_theta_max 24.52
_diffrn_reflns_theta_min 2.58
_exptl_absorpt_coefficient_mu 0.085
_exptl_absorpt_correction_T_max 0.9790
_exptl_absorpt_correction_T_min 0.9749
_exptl_absorpt_correction_type multi-scan
_exptl_absorpt_process_details '(SADABS; Bruker, 2008)'
_exptl_crystal_colour colourless
_exptl_crystal_density_diffrn 1.282
_exptl_crystal_density_method 'not measured'
_exptl_crystal_description Block
_exptl_crystal_F_000 1632
_exptl_crystal_size_max 0.30
_exptl_crystal_size_mid 0.30
_exptl_crystal_size_min 0.25
_refine_diff_density_max 0.525
_refine_diff_density_min -0.262
_refine_ls_extinction_method none
_refine_ls_goodness_of_fit_ref 0.999
_refine_ls_hydrogen_treatment constr
_refine_ls_matrix_type full
_refine_ls_number_parameters 264
_refine_ls_number_reflns 3336
_refine_ls_number_restraints 0
_refine_ls_restrained_S_all 0.999
_refine_ls_R_factor_all 0.0713
_refine_ls_R_factor_gt 0.0517
_refine_ls_shift/su_max 0.000
_refine_ls_shift/su_mean 0.000
_refine_ls_structure_factor_coef Fsqd
_refine_ls_weighting_details 'calc w=1/[\s^2^(Fo^2^)+(0.1024P)^2^+2.8296P] where P=(Fo^2^+2Fc^2^)/3'
_refine_ls_weighting_scheme calc
_refine_ls_wR_factor_gt 0.1532
_refine_ls_wR_factor_ref 0.1775
_reflns_number_gt 2446
_reflns_number_total 3336
_reflns_threshold_expression I>2sigma(I)
_cod_data_source_file pv2556.cif
_cod_data_source_block I
_cod_original_cell_volume 4005.7(3)
_cod_original_sg_symbol_H-M 'C 2/c'
_cod_database_code 2235580
_cod_database_fobs_code 2235580

loop_
_symmetry_equiv_pos_as_xyz
'x, y, z'
'-x, y, -z+1/2'
'x+1/2, y+1/2, z'
'-x+1/2, y+1/2, -z+1/2'
'-x, -y, -z'
'x, -y, z-1/2'
'-x+1/2, -y+1/2, -z'
'x+1/2, -y+1/2, z-1/2'

loop_
_atom_site_type_symbol
_atom_site_label
_atom_site_fract_x
_atom_site_fract_y
_atom_site_fract_z
_atom_site_U_iso_or_equiv
_atom_site_adp_type
_atom_site_calc_flag
_atom_site_refinement_flags
_atom_site_occupancy
_atom_site_symmetry_multiplicity
C C1 0.29896(13) 0.09126(16) 1.2560(2) 0.0614(6) Uani d . 1 1
H H1 0.2836 0.0457 1.2781 0.074 Uiso calc R 1 1
C C2 0.32375(15) 0.16635(19) 1.3171(2) 0.0729(7) Uani d . 1 1
H H2 0.3246 0.1715 1.3807 0.088 Uiso calc R 1 1
C C3 0.34705(16) 0.23335(18) 1.2847(2) 0.0726(7) Uani d . 1 1
H H3 0.3634 0.2831 1.3269 0.087 Uiso calc R 1 1
C C4 0.34673(14) 0.22839(15) 1.1912(2) 0.0627(6) Uani d . 1 1
H H4 0.3627 0.2737 1.1697 0.075 Uiso calc R 1 1
C C5 0.32181(12) 0.15374(14) 1.13096(18) 0.0528(5) Uani d . 1 1
C C6 0.29768(12) 0.08615(14) 1.16220(18) 0.0517(5) Uani d . 1 1
C C7 0.27195(12) 0.01504(14) 1.07856(18) 0.0530(5) Uani d . 1 1
C C8 0.28365(13) 0.05586(15) 0.99368(19) 0.0570(6) Uani d . 1 1
C C9 0.34151(14) 0.18855(18) 0.9826(2) 0.0682(7) Uani d . 1 1
H H9A 0.3220 0.2454 0.9752 0.082 Uiso calc R 1 1
H H9B 0.3202 0.1682 0.9068 0.082 Uiso calc R 1 1
C C10 0.42958(16) 0.1916(2) 1.0533(3) 0.0835(8) Uani d . 1 1
H H10A 0.4439 0.2389 1.0275 0.100 Uiso calc R 1 1
H H10B 0.4509 0.2023 1.1320 0.100 Uiso calc R 1 1
C C11 0.4655(2) 0.1146(2) 1.0486(3) 0.1005(10) Uani d . 1 1
H H11A 0.4417 0.0655 1.0556 0.121 Uiso calc R 1 1
H H11B 0.5204 0.1142 1.1123 0.121 Uiso calc R 1 1
C C12 0.4562(3) 0.1083(3) 0.9369(4) 0.1450(17) Uani d . 1 1
H H12A 0.4026 0.1172 0.8736 0.217 Uiso calc R 1 1
H H12B 0.4722 0.0532 0.9311 0.217 Uiso calc R 1 1
H H12C 0.4878 0.1506 0.9363 0.217 Uiso calc R 1 1
C C13 0.39189(15) -0.06776(18) 1.1579(3) 0.0791(8) Uani d . 1 1
H H13A 0.3876 -0.0662 1.0893 0.119 Uiso calc R 1 1
H H13B 0.4171 -0.1193 1.1984 0.119 Uiso calc R 1 1
H H13C 0.4219 -0.0202 1.2049 0.119 Uiso calc R 1 1
C C14 0.26445(14) -0.13602(16) 1.0647(2) 0.0708(7) Uani d . 1 1
H H14A 0.2738 -0.1827 1.1144 0.085 Uiso calc R 1 1
H H14B 0.2716 -0.1555 1.0092 0.085 Uiso calc R 1 1
C C15 0.18559(13) -0.09920(15) 1.0084(2) 0.0585(6) Uani d . 1 1
C C16 0.11206(14) -0.14631(16) 0.94742(19) 0.0608(6) Uani d . 1 1
C C17 0.04098(13) -0.09477(16) 0.90004(18) 0.0575(6) Uani d . 1 1
C C18 -0.03032(16) -0.13453(19) 0.8497(2) 0.0751(7) Uani d . 1 1
H H18 -0.0335 -0.1933 0.8458 0.090 Uiso calc R 1 1
C C19 -0.09628(16) -0.0870(2) 0.8056(2) 0.0864(9) Uani d . 1 1
H H19 -0.1438 -0.1138 0.7722 0.104 Uiso calc R 1 1
C C20 -0.09242(15) -0.0007(2) 0.8106(2) 0.0816(8) Uani d . 1 1
H H20 -0.1373 0.0308 0.7807 0.098 Uiso calc R 1 1
C C21 -0.02266(14) 0.03991(18) 0.8594(2) 0.0679(7) Uani d . 1 1
H H21 -0.0205 0.0987 0.8621 0.081 Uiso calc R 1 1
C C22 0.04459(12) -0.00674(15) 0.90473(17) 0.0544(6) Uani d . 1 1
C C23 0.11946(13) 0.03774(15) 0.95638(18) 0.0557(6) Uani d . 1 1
C C24 0.18925(12) -0.01533(14) 1.01543(18) 0.0517(5) Uani d . 1 1
N N1 0.31470(11) 0.13398(12) 1.03225(15) 0.0557(5) Uani d . 1 1
N N2 0.31480(11) -0.06413(12) 1.12956(18) 0.0637(5) Uani d . 1 1
O O1 0.26952(10) 0.02136(12) 0.90967(14) 0.0752(5) Uani d . 1 1
O O2 0.12328(10) 0.11375(12) 0.94839(17) 0.0800(6) Uani d . 1 1
O O3 0.11025(11) -0.22243(12) 0.93678(18) 0.0870(6) Uani d . 1 1

loop_
_atom_site_aniso_label
_atom_site_aniso_U_11
_atom_site_aniso_U_22
_atom_site_aniso_U_33
_atom_site_aniso_U_12
_atom_site_aniso_U_13
_atom_site_aniso_U_23
C1 0.0563(13) 0.0760(16) 0.0590(13) -0.0028(11) 0.0386(11) 0.0025(12)
C2 0.0712(16) 0.094(2) 0.0621(14) -0.0040(14) 0.0448(13) -0.0125(14)
C3 0.0728(16) 0.0749(17) 0.0730(16) -0.0092(13) 0.0455(14) -0.0187(13)
C4 0.0618(14) 0.0595(14) 0.0696(15) -0.0063(11) 0.0413(12) -0.0041(12)
C5 0.0454(11) 0.0626(14) 0.0508(12) 0.0019(9) 0.0292(10) 0.0007(10)
C6 0.0413(11) 0.0606(13) 0.0526(12) 0.0003(9) 0.0281(10) -0.0001(10)
C7 0.0468(11) 0.0573(13) 0.0564(12) 0.0012(9) 0.0320(10) -0.0013(10)
C8 0.0451(12) 0.0731(16) 0.0541(13) 0.0041(10) 0.0306(10) -0.0044(11)
C9 0.0639(15) 0.0821(17) 0.0672(14) 0.0016(12) 0.0441(13) 0.0125(13)
C10 0.0699(17) 0.101(2) 0.0929(19) -0.0033(15) 0.0563(16) 0.0024(16)
C11 0.084(2) 0.107(3) 0.115(3) -0.0042(18) 0.063(2) 0.003(2)
C12 0.150(4) 0.175(4) 0.137(3) 0.007(3) 0.101(3) -0.034(3)
C13 0.0517(14) 0.0852(19) 0.0931(19) 0.0096(12) 0.0399(14) 0.0035(15)
C14 0.0615(15) 0.0609(15) 0.0879(18) 0.0039(11) 0.0441(14) 0.0010(13)
C15 0.0546(13) 0.0578(14) 0.0625(13) -0.0003(10) 0.0351(11) -0.0022(11)
C16 0.0642(15) 0.0571(15) 0.0627(14) -0.0050(11) 0.0392(12) -0.0010(11)
C17 0.0549(13) 0.0713(15) 0.0502(12) -0.0077(11) 0.0339(11) -0.0039(11)
C18 0.0649(16) 0.0880(19) 0.0735(16) -0.0184(14) 0.0423(14) -0.0115(14)
C19 0.0568(16) 0.124(3) 0.0774(18) -0.0200(16) 0.0404(15) -0.0171(18)
C20 0.0521(15) 0.121(3) 0.0659(16) 0.0077(15) 0.0326(13) -0.0033(16)
C21 0.0536(14) 0.0880(18) 0.0578(14) 0.0083(12) 0.0315(12) 0.0010(12)
C22 0.0477(12) 0.0713(15) 0.0448(11) 0.0013(10) 0.0283(10) 0.0014(10)
C23 0.0550(13) 0.0609(15) 0.0529(12) 0.0029(10) 0.0335(11) 0.0030(10)
C24 0.0484(12) 0.0550(13) 0.0524(12) 0.0002(9) 0.0308(10) -0.0016(10)
N1 0.0547(11) 0.0645(12) 0.0546(10) -0.0010(9) 0.0365(9) 0.0006(9)
N2 0.0489(11) 0.0605(12) 0.0736(13) 0.0066(8) 0.0328(10) 0.0030(10)
O1 0.0700(11) 0.0974(13) 0.0652(10) -0.0079(9) 0.0446(9) -0.0194(10)
O2 0.0657(11) 0.0588(11) 0.1013(14) 0.0054(8) 0.0430(10) 0.0115(9)
O3 0.0802(13) 0.0600(12) 0.1113(15) -0.0097(9) 0.0528(12) -0.0038(10)

loop_
_atom_type_symbol
_atom_type_description
_atom_type_scat_dispersion_real
_atom_type_scat_dispersion_imag
_atom_type_scat_source
C C 0.0033 0.0016 'International Tables Vol C Tables 4.2.6.8 and 6.1.1.4'
H H 0.0000 0.0000 'International Tables Vol C Tables 4.2.6.8 and 6.1.1.4'
N N 0.0061 0.0033 'International Tables Vol C Tables 4.2.6.8 and 6.1.1.4'
O O 0.0106 0.0060 'International Tables Vol C Tables 4.2.6.8 and 6.1.1.4'

loop_
_geom_angle_atom_site_label_1
_geom_angle_atom_site_label_2
_geom_angle_atom_site_label_3
_geom_angle
C6 C1 C2 118.1(2)
C6 C1 H1 121.0
C2 C1 H1 121.0
C3 C2 C1 120.7(2)
C3 C2 H2 119.6
C1 C2 H2 119.6
C2 C3 C4 121.5(2)
C2 C3 H3 119.2
C4 C3 H3 119.2
C3 C4 C5 117.3(2)
C3 C4 H4 121.3
C5 C4 H4 121.3
C4 C5 C6 121.7(2)
C4 C5 N1 128.0(2)
C6 C5 N1 110.27(19)
C1 C6 C5 120.6(2)
C1 C6 C7 130.1(2)
C5 C6 C7 109.27(19)
N2 C7 C6 114.30(18)
N2 C7 C24 100.92(17)
C6 C7 C24 117.14(18)
N2 C7 C8 114.02(18)
C6 C7 C8 100.99(18)
C24 C7 C8 110.01(17)
O1 C8 N1 126.4(2)
O1 C8 C7 124.9(2)
N1 C8 C7 108.61(18)
N1 C9 C10 112.7(2)
N1 C9 H9A 109.1
C10 C9 H9A 109.1
N1 C9 H9B 109.1
C10 C9 H9B 109.1
H9A C9 H9B 107.8
C11 C10 C9 114.7(3)
C11 C10 H10A 108.6
C9 C10 H10A 108.6
C11 C10 H10B 108.6
C9 C10 H10B 108.6
H10A C10 H10B 107.6
C10 C11 C12 111.9(3)
C10 C11 H11A 109.2
C12 C11 H11A 109.2
C10 C11 H11B 109.2
C12 C11 H11B 109.2
H11A C11 H11B 107.9
C11 C12 H12A 109.5
C11 C12 H12B 109.5
H12A C12 H12B 109.5
C11 C12 H12C 109.5
H12A C12 H12C 109.5
H12B C12 H12C 109.5
N2 C13 H13A 109.5
N2 C13 H13B 109.5
H13A C13 H13B 109.5
N2 C13 H13C 109.5
H13A C13 H13C 109.5
H13B C13 H13C 109.5
N2 C14 C15 102.05(19)
N2 C14 H14A 111.4
C15 C14 H14A 111.4
N2 C14 H14B 111.4
C15 C14 H14B 111.4
H14A C14 H14B 109.2
C24 C15 C16 123.0(2)
C24 C15 C14 110.6(2)
C16 C15 C14 126.3(2)
O3 C16 C15 121.4(2)
O3 C16 C17 122.7(2)
C15 C16 C17 115.9(2)
C22 C17 C18 119.2(2)
C22 C17 C16 120.9(2)
C18 C17 C16 119.9(2)
C19 C18 C17 120.0(3)
C19 C18 H18 120.0
C17 C18 H18 120.0
C20 C19 C18 120.5(3)
C20 C19 H19 119.7
C18 C19 H19 119.7
C19 C20 C21 120.4(3)
C19 C20 H20 119.8
C21 C20 H20 119.8
C20 C21 C22 120.0(3)
C20 C21 H21 120.0
C22 C21 H21 120.0
C21 C22 C17 119.7(2)
C21 C22 C23 119.6(2)
C17 C22 C23 120.67(19)
O2 C23 C24 121.2(2)
O2 C23 C22 122.4(2)
C24 C23 C22 116.4(2)
C15 C24 C23 122.3(2)
C15 C24 C7 110.99(19)
C23 C24 C7 126.4(2)
C8 N1 C5 110.76(18)
C8 N1 C9 124.99(19)
C5 N1 C9 124.2(2)
C13 N2 C14 115.3(2)
C13 N2 C7 116.1(2)
C14 N2 C7 109.86(18)

loop_
_geom_bond_atom_site_label_1
_geom_bond_atom_site_label_2
_geom_bond_distance
C1 C6 1.369(3)
C1 C2 1.386(4)
C1 H1 0.9300
C2 C3 1.376(4)
C2 H2 0.9300
C3 C4 1.376(3)
C3 H3 0.9300
C4 C5 1.375(3)
C4 H4 0.9300
C5 C6 1.384(3)
C5 N1 1.403(3)
C6 C7 1.505(3)
C7 N2 1.464(3)
C7 C24 1.508(3)
C7 C8 1.558(3)
C8 O1 1.212(3)
C8 N1 1.355(3)
C9 N1 1.459(3)
C9 C10 1.519(4)
C9 H9A 0.9700
C9 H9B 0.9700
C10 C11 1.467(5)
C10 H10A 0.9700
C10 H10B 0.9700
C11 C12 1.536(5)
C11 H11A 0.9700
C11 H11B 0.9700
C12 H12A 0.9600
C12 H12B 0.9600
C12 H12C 0.9600
C13 N2 1.451(3)
C13 H13A 0.9600
C13 H13B 0.9600
C13 H13C 0.9600
C14 N2 1.459(3)
C14 C15 1.489(3)
C14 H14A 0.9700
C14 H14B 0.9700
C15 C24 1.328(3)
C15 C16 1.468(3)
C16 O3 1.211(3)
C16 C17 1.486(3)
C17 C22 1.392(3)
C17 C18 1.390(3)
C18 C19 1.377(4)
C18 H18 0.9300
C19 C20 1.365(4)
C19 H19 0.9300
C20 C21 1.373(4)
C20 H20 0.9300
C21 C22 1.387(3)
C21 H21 0.9300
C22 C23 1.482(3)
C23 O2 1.214(3)
C23 C24 1.464(3)

loop_
_geom_hbond_atom_site_label_D
_geom_hbond_atom_site_label_H
_geom_hbond_atom_site_label_A
_geom_hbond_site_symmetry_A
_geom_hbond_distance_DH
_geom_hbond_distance_HA
_geom_hbond_distance_DA
_geom_hbond_angle_DHA
C1 H1 O1 6_556 0.93 2.39 3.232(4) 151.2
C9 H9A O2 7_557 0.97 2.45 3.230(3) 137
C20 H20 O1 2_556 0.93 2.52 3.205(3) 131
C11 H11B Cg1 2_657 0.97 2.82 3.759(4) 164

loop_
_geom_torsion_atom_site_label_1
_geom_torsion_atom_site_label_2
_geom_torsion_atom_site_label_3
_geom_torsion_atom_site_label_4
_geom_torsion
C6 C1 C2 C3 -0.6(4)
C1 C2 C3 C4 -0.1(4)
C2 C3 C4 C5 0.3(4)
C3 C4 C5 C6 0.2(3)
C3 C4 C5 N1 178.6(2)
C2 C1 C6 C5 1.1(3)
C2 C1 C6 C7 -178.1(2)
C4 C5 C6 C1 -0.9(3)
N1 C5 C6 C1 -179.54(19)
C4 C5 C6 C7 178.4(2)
N1 C5 C6 C7 -0.2(2)
C1 C6 C7 N2 -59.5(3)
C5 C6 C7 N2 121.3(2)
C1 C6 C7 C24 58.2(3)
C5 C6 C7 C24 -121.0(2)
C1 C6 C7 C8 177.7(2)
C5 C6 C7 C8 -1.6(2)
N2 C7 C8 O1 57.6(3)
C6 C7 C8 O1 -179.4(2)
C24 C7 C8 O1 -55.0(3)
N2 C7 C8 N1 -120.1(2)
C6 C7 C8 N1 2.9(2)
C24 C7 C8 N1 127.36(19)
N1 C9 C10 C11 72.8(3)
C9 C10 C11 C12 76.8(4)
N2 C14 C15 C24 14.2(3)
N2 C14 C15 C16 -168.8(2)
C24 C15 C16 O3 175.6(2)
C14 C15 C16 O3 -1.1(4)
C24 C15 C16 C17 -4.2(3)
C14 C15 C16 C17 179.0(2)
O3 C16 C17 C22 -173.9(2)
C15 C16 C17 C22 5.9(3)
O3 C16 C17 C18 5.8(4)
C15 C16 C17 C18 -174.4(2)
C22 C17 C18 C19 -0.3(4)
C16 C17 C18 C19 -179.9(2)
C17 C18 C19 C20 0.2(4)
C18 C19 C20 C21 0.2(4)
C19 C20 C21 C22 -0.4(4)
C20 C21 C22 C17 0.3(3)
C20 C21 C22 C23 179.5(2)
C18 C17 C22 C21 0.1(3)
C16 C17 C22 C21 179.7(2)
C18 C17 C22 C23 -179.2(2)
C16 C17 C22 C23 0.5(3)
C21 C22 C23 O2 -9.4(3)
C17 C22 C23 O2 169.8(2)
C21 C22 C23 C24 172.3(2)
C17 C22 C23 C24 -8.5(3)
C16 C15 C24 C23 -4.1(4)
C14 C15 C24 C23 173.1(2)
C16 C15 C24 C7 -177.4(2)
C14 C15 C24 C7 -0.3(3)
O2 C23 C24 C15 -167.8(2)
C22 C23 C24 C15 10.5(3)
O2 C23 C24 C7 4.4(3)
C22 C23 C24 C7 -177.30(19)
N2 C7 C24 C15 -13.6(2)
C6 C7 C24 C15 -138.4(2)
C8 C7 C24 C15 107.1(2)
N2 C7 C24 C23 173.4(2)
C6 C7 C24 C23 48.6(3)
C8 C7 C24 C23 -65.9(3)
O1 C8 N1 C5 179.1(2)
C7 C8 N1 C5 -3.3(2)
O1 C8 N1 C9 -4.3(4)
C7 C8 N1 C9 173.35(19)
C4 C5 N1 C8 -176.2(2)
C6 C5 N1 C8 2.2(2)
C4 C5 N1 C9 7.1(3)
C6 C5 N1 C9 -174.4(2)
C10 C9 N1 C8 -104.7(3)
C10 C9 N1 C5 71.5(3)
C15 C14 N2 C13 -156.7(2)
C15 C14 N2 C7 -23.2(3)
C6 C7 N2 C13 -77.4(3)
C24 C7 N2 C13 155.9(2)
C8 C7 N2 C13 38.1(3)
C6 C7 N2 C14 149.4(2)
C24 C7 N2 C14 22.8(2)
C8 C7 N2 C14 -95.1(2)

loop_
_cod_related_entry_id
_cod_related_entry_database
_cod_related_entry_code
1 ChemSpider 28493932
